data_7041062
loop_
_publ_author_name
'Tian, Dawei'
'Li, Xiaofei'
'Liu, YuanYuan'
'Cao, Yue'
'Li, Tianhao'
'Hu, Hongfan'
'Cui, Chunming'

_publ_section_title
;
 Synthesis and study of an unprecedented 1-hydro-1-lithio-1-silafluorene
 anion.
;
_journal_issue 46
_journal_name_full 'Dalton transactions (Cambridge, England : 2003)'
_journal_page_first 18447
_journal_page_last 18449
_journal_paper_doi 10.1039/c6dt02533a
_journal_volume 45
_journal_year 2016
_chemical_formula_moiety 'C34 H45 Li O3 Si'
_chemical_formula_sum 'C34 H45 Li O3 Si'
_chemical_formula_weight 536.73
_chemical_name_systematic
; 
 ? 
;
_space_group_IT_number 14
_symmetry_cell_setting monoclinic
_symmetry_space_group_name_Hall '-P 2ybc'
_symmetry_space_group_name_H-M 'P 1 21/c 1'
_atom_sites_solution_hydrogens geom
_atom_sites_solution_primary direct
_atom_sites_solution_secondary difmap
_audit_creation_method SHELXL-97
_audit_update_record
;
2016-06-24 deposited with the CCDC.
2016-10-28 downloaded from the CCDC.
;
_cell_angle_alpha 90.00
_cell_angle_beta 91.154(7)
_cell_angle_gamma 90.00
_cell_formula_units_Z 4
_cell_length_a 8.991(4)
_cell_length_b 16.122(7)
_cell_length_c 22.047(10)
_cell_measurement_reflns_used 10315
_cell_measurement_temperature 113(2)
_cell_measurement_theta_max 28.0
_cell_measurement_theta_min 1.6
_cell_volume 3195(2)
_computing_cell_refinement 'CrystalClear-SM Expert 2.0 r2'
_computing_data_collection 'CrystalClear-SM Expert 2.0 r2 (Rigaku, 2009)'
_computing_data_reduction 'CrystalClear-SM Expert 2.0 r2'
_computing_molecular_graphics 'Bruker SHELXTL'
_computing_publication_material 'Bruker SHELXTL'
_computing_structure_refinement 'SHELXL-97 (Sheldrick, 1997)'
_computing_structure_solution 'SHELXS-97 (Sheldrick, 1990)'
_diffrn_ambient_temperature 113(2)
_diffrn_detector_area_resol_mean 14.6
_diffrn_measured_fraction_theta_full 0.987
_diffrn_measured_fraction_theta_max 0.987
_diffrn_measurement_device_type 'Rigaku Saturn 724CCD camera'
_diffrn_measurement_method \w
_diffrn_radiation_monochromator Multilayer
_diffrn_radiation_source 'Rotating Anode'
_diffrn_radiation_type MoK\a
_diffrn_radiation_wavelength 0.71073
_diffrn_reflns_av_R_equivalents 0.0597
_diffrn_reflns_av_sigmaI/netI 0.0634
_diffrn_reflns_limit_h_max 11
_diffrn_reflns_limit_h_min -11
_diffrn_reflns_limit_k_max 19
_diffrn_reflns_limit_k_min -21
_diffrn_reflns_limit_l_max 28
_diffrn_reflns_limit_l_min -28
_diffrn_reflns_number 31556
_diffrn_reflns_theta_full 27.92
_diffrn_reflns_theta_max 27.92
_diffrn_reflns_theta_min 1.56
_diffrn_standards_decay_% 0
_diffrn_standards_interval_count 0
_diffrn_standards_interval_time 0
_diffrn_standards_number 0
_exptl_absorpt_coefficient_mu 0.104
_exptl_absorpt_correction_T_max 0.9816
_exptl_absorpt_correction_T_min 0.9775
_exptl_absorpt_correction_type multi-scan
_exptl_absorpt_process_details Crystalclear
_exptl_crystal_colour colorless
_exptl_crystal_density_diffrn 1.116
_exptl_crystal_density_method 'not measured'
_exptl_crystal_description prism
_exptl_crystal_F_000 1160
_exptl_crystal_size_max 0.22
_exptl_crystal_size_mid 0.20
_exptl_crystal_size_min 0.18
_refine_diff_density_max 0.596
_refine_diff_density_min -0.615
_refine_diff_density_rms 0.064
_refine_ls_extinction_method none
_refine_ls_goodness_of_fit_ref 1.148
_refine_ls_hydrogen_treatment mixed
_refine_ls_matrix_type full
_refine_ls_number_parameters 386
_refine_ls_number_reflns 7536
_refine_ls_number_restraints 88
_refine_ls_restrained_S_all 1.224
_refine_ls_R_factor_all 0.1173
_refine_ls_R_factor_gt 0.0994
_refine_ls_shift/su_max 0.001
_refine_ls_shift/su_mean 0.000
_refine_ls_structure_factor_coef Fsqd
_refine_ls_weighting_details 'calc w=1/[\s^2^(Fo^2^)+(0.0973P)^2^+3.0857P] where P=(Fo^2^+2Fc^2^)/3'
_refine_ls_weighting_scheme calc
_refine_ls_wR_factor_gt 0.2372
_refine_ls_wR_factor_ref 0.2500
_reflns_number_gt 6294
_reflns_number_total 7536
_reflns_threshold_expression >2sigma(I)
_cod_data_source_file c6dt02533a2.cif
_cod_data_source_block shelx
_cod_depositor_comments
;
The following automatic conversions were performed:

'_exptl_absorpt_correction_type' value 'Multi-scan' changed to
'multi-scan' according to
/usr/data/users/saulius/crontab/automatic-downloads/rss-feeds/RSC/lib/dictionaries/cif_core.dic
dictionary named 'cif_core.dic' version 2.4.2 from 2011-04-26.

Automatic conversion script
Id: cif_fix_values 4268 2015-11-12 08:31:59Z antanas 

 Adding full bibliography for 7041062.cif.
;
_cod_original_cell_volume 3195(3)
_cod_original_sg_symbol_H-M P2(1)/c
_cod_database_code 7041062

loop_
_symmetry_equiv_pos_as_xyz
'x, y, z'
'-x, y+1/2, -z+1/2'
'-x, -y, -z'
'x, -y-1/2, z-1/2'

loop_
_atom_site_label
_atom_site_type_symbol
_atom_site_fract_x
_atom_site_fract_y
_atom_site_fract_z
_atom_site_U_iso_or_equiv
_atom_site_adp_type
_atom_site_occupancy
_atom_site_symmetry_multiplicity
_atom_site_calc_flag
_atom_site_refinement_flags
_atom_site_disorder_assembly
_atom_site_disorder_group
Si1 Si 0.29074(9) 0.39647(5) 0.23284(4) 0.0248(2) Uani 1 1 d . A .
H1 H 0.394(3) 0.460(2) 0.2518(14) 0.027(8) Uiso 1 1 d . . .
Li1 Li 0.0065(6) 0.4481(4) 0.2389(2) 0.0323(12) Uani 1 1 d . . .
C1 C 0.3746(3) 0.29668(19) 0.26649(13) 0.0257(6) Uani 1 1 d . . .
C2 C 0.4346(3) 0.2466(2) 0.21986(13) 0.0268(6) Uani 1 1 d . A .
C3 C 0.4845(4) 0.1661(2) 0.23223(15) 0.0323(7) Uani 1 1 d . . .
H3 H 0.5221 0.1329 0.2004 0.039 Uiso 1 1 calc R A .
C4 C 0.4794(4) 0.1347(2) 0.29042(15) 0.0343(7) Uani 1 1 d . A .
H4 H 0.5143 0.0801 0.2987 0.041 Uiso 1 1 calc R . .
C5 C 0.4231(4) 0.1828(2) 0.33685(15) 0.0320(7) Uani 1 1 d . . .
H5 H 0.4206 0.1610 0.3768 0.038 Uiso 1 1 calc R A .
C6 C 0.3699(3) 0.2631(2) 0.32559(14) 0.0281(7) Uani 1 1 d . A .
C7 C 0.4389(3) 0.2863(2) 0.15968(14) 0.0270(6) Uani 1 1 d . . .
C8 C 0.3727(3) 0.3658(2) 0.15674(13) 0.0265(6) Uani 1 1 d . A .
C9 C 0.3727(3) 0.4087(2) 0.10101(14) 0.0283(7) Uani 1 1 d . . .
C10 C 0.4425(4) 0.3728(2) 0.05125(14) 0.0313(7) Uani 1 1 d . A .
H10 H 0.4432 0.4024 0.0140 0.038 Uiso 1 1 calc R . .
C11 C 0.5109(4) 0.2955(2) 0.05450(14) 0.0329(7) Uani 1 1 d . . .
C12 C 0.5067(4) 0.2523(2) 0.10905(14) 0.0324(7) Uani 1 1 d . A .
H12 H 0.5507 0.1989 0.1119 0.039 Uiso 1 1 calc R . .
C13 C 0.3040(4) 0.4938(2) 0.09524(15) 0.0347(7) Uani 1 1 d . A .
H13A H 0.3788 0.5359 0.1055 0.052 Uiso 1 1 calc R . .
H13B H 0.2206 0.4984 0.1230 0.052 Uiso 1 1 calc R . .
H13C H 0.2679 0.5023 0.0535 0.052 Uiso 1 1 calc R . .
C14 C 0.5890(4) 0.2589(2) 0.00065(15) 0.0424(9) Uani 1 1 d . A .
H14A H 0.6048 0.3023 -0.0297 0.064 Uiso 1 1 calc R . .
H14B H 0.5276 0.2146 -0.0172 0.064 Uiso 1 1 calc R . .
H14C H 0.6853 0.2361 0.0139 0.064 Uiso 1 1 calc R . .
C15 C 0.3144(4) 0.3120(2) 0.37818(14) 0.0309(7) Uani 1 1 d . . .
C16 C 0.2337(4) 0.2731(2) 0.42402(15) 0.0366(8) Uani 1 1 d . A .
H16 H 0.2088 0.2161 0.4200 0.044 Uiso 1 1 calc R . .
C17 C 0.1897(4) 0.3162(2) 0.47488(16) 0.0424(9) Uani 1 1 d . . .
C18 C 0.2260(5) 0.4003(2) 0.47965(16) 0.0461(10) Uani 1 1 d . A .
H18 H 0.1964 0.4306 0.5144 0.055 Uiso 1 1 calc R . .
C19 C 0.3047(5) 0.4407(2) 0.43455(16) 0.0439(9) Uani 1 1 d . . .
C20 C 0.3474(4) 0.3958(2) 0.38423(15) 0.0356(8) Uani 1 1 d . A .
H20 H 0.4004 0.4229 0.3531 0.043 Uiso 1 1 calc R . .
C21 C 0.1071(5) 0.2726(3) 0.52435(18) 0.0567(12) Uani 1 1 d . A .
H21A H 0.0532 0.2250 0.5072 0.085 Uiso 1 1 calc R . .
H21B H 0.0363 0.3111 0.5424 0.085 Uiso 1 1 calc R . .
H21C H 0.1780 0.2534 0.5556 0.085 Uiso 1 1 calc R . .
C22 C 0.3424(6) 0.5324(3) 0.4399(2) 0.0658(14) Uani 1 1 d . A .
H22A H 0.2557 0.5655 0.4274 0.099 Uiso 1 1 calc R . .
H22B H 0.4260 0.5453 0.4137 0.099 Uiso 1 1 calc R . .
H22C H 0.3698 0.5453 0.4821 0.099 Uiso 1 1 calc R . .
O1 O -0.1127(3) 0.41637(16) 0.16816(10) 0.0379(6) Uani 1 1 d . A .
C23 C -0.0686(4) 0.3760(2) 0.11399(15) 0.0370(8) Uani 1 1 d . . .
H23A H -0.1158 0.3207 0.1107 0.044 Uiso 1 1 calc R A .
H23B H 0.0407 0.3689 0.1139 0.044 Uiso 1 1 calc R . .
C24 C -0.1195(5) 0.4312(3) 0.06127(18) 0.0506(10) Uani 1 1 d . A .
H24A H -0.1777 0.3991 0.0307 0.061 Uiso 1 1 calc R . .
H24B H -0.0335 0.4572 0.0414 0.061 Uiso 1 1 calc R . .
C25 C -0.2166(6) 0.4967(3) 0.0915(2) 0.0636(13) Uani 1 1 d . . .
H25A H -0.1629 0.5501 0.0958 0.076 Uiso 1 1 calc R A .
H25B H -0.3100 0.5059 0.0680 0.076 Uiso 1 1 calc R . .
C26 C -0.2473(4) 0.4596(3) 0.15248(18) 0.0513(11) Uani 1 1 d . A .
H26A H -0.2686 0.5034 0.1826 0.062 Uiso 1 1 calc R . .
H26B H -0.3328 0.4210 0.1500 0.062 Uiso 1 1 calc R . .
O2 O 0.0097(3) 0.56927(16) 0.24621(14) 0.0537(8) Uani 0.699(7) 1 d PD A 1
C27 C 0.1541(6) 0.6127(4) 0.2588(4) 0.0645(19) Uani 0.699(7) 1 d PD A 1
H27A H 0.1885 0.6420 0.2222 0.077 Uiso 0.699(7) 1 calc PR A 1
H27B H 0.2317 0.5728 0.2722 0.077 Uiso 0.699(7) 1 calc PR A 1
C28 C 0.1189(6) 0.6752(4) 0.3101(3) 0.0663(18) Uani 0.699(7) 1 d PD A 1
H28A H 0.1300 0.6491 0.3506 0.080 Uiso 0.699(7) 1 calc PR A 1
H28B H 0.1840 0.7246 0.3083 0.080 Uiso 0.699(7) 1 calc PR A 1
C29 C -0.0446(7) 0.6978(4) 0.2958(3) 0.057(2) Uani 0.699(7) 1 d PD A 1
H29A H -0.1002 0.7045 0.3338 0.068 Uiso 0.699(7) 1 calc PR A 1
H29B H -0.0504 0.7504 0.2727 0.068 Uiso 0.699(7) 1 calc PR A 1
C30 C -0.1099(6) 0.6264(4) 0.2579(3) 0.0534(17) Uani 0.699(7) 1 d PD A 1
H30A H -0.1896 0.5981 0.2804 0.064 Uiso 0.699(7) 1 calc PR A 1
H30B H -0.1528 0.6477 0.2193 0.064 Uiso 0.699(7) 1 calc PR A 1
O2' O 0.0097(3) 0.56927(16) 0.24621(14) 0.0537(8) Uani 0.301(7) 1 d PD A 2
C27' C 0.1161(16) 0.6283(7) 0.2256(8) 0.0645(19) Uani 0.301(7) 1 d PDU A 2
H27C H 0.0963 0.6423 0.1824 0.077 Uiso 0.301(7) 1 calc PR A 2
H27D H 0.2181 0.6055 0.2296 0.077 Uiso 0.301(7) 1 calc PR A 2
C28' C 0.0997(16) 0.7074(6) 0.2664(8) 0.0663(18) Uani 0.301(7) 1 d PDU A 2
H28C H 0.0691 0.7560 0.2416 0.080 Uiso 0.301(7) 1 calc PR A 2
H28D H 0.1946 0.7203 0.2879 0.080 Uiso 0.301(7) 1 calc PR A 2
C29' C -0.0245(19) 0.6838(9) 0.3127(7) 0.057(2) Uani 0.301(7) 1 d PDU A 2
H29C H 0.0198 0.6669 0.3523 0.068 Uiso 0.301(7) 1 calc PR A 2
H29D H -0.0933 0.7308 0.3191 0.068 Uiso 0.301(7) 1 calc PR A 2
C30' C -0.1069(12) 0.6092(8) 0.2810(7) 0.0534(17) Uani 0.301(7) 1 d PDU A 2
H30C H -0.1479 0.5706 0.3113 0.064 Uiso 0.301(7) 1 calc PR A 2
H30D H -0.1887 0.6290 0.2540 0.064 Uiso 0.301(7) 1 calc PR A 2
O3 O -0.1237(3) 0.4188(2) 0.30359(11) 0.0532(8) Uani 0.733(6) 1 d PD A 1
C31 C -0.0823(8) 0.4391(5) 0.3664(2) 0.0633(18) Uani 0.733(6) 1 d PD A 1
H31A H -0.0966 0.4991 0.3742 0.076 Uiso 0.733(6) 1 calc PR A 1
H31B H 0.0232 0.4249 0.3749 0.076 Uiso 0.733(6) 1 calc PR A 1
C32 C -0.1847(8) 0.3874(4) 0.4058(2) 0.0640(17) Uani 0.733(6) 1 d PD A 1
H32A H -0.2708 0.4205 0.4192 0.077 Uiso 0.733(6) 1 calc PR A 1
H32B H -0.1306 0.3656 0.4420 0.077 Uiso 0.733(6) 1 calc PR A 1
C33 C -0.2363(9) 0.3145(4) 0.3620(3) 0.076(2) Uani 0.733(6) 1 d PD A 1
H33A H -0.1623 0.2691 0.3614 0.091 Uiso 0.733(6) 1 calc PR A 1
H33B H -0.3342 0.2919 0.3734 0.091 Uiso 0.733(6) 1 calc PR A 1
C34 C -0.2456(6) 0.3609(4) 0.3001(2) 0.0513(16) Uani 0.733(6) 1 d PD A 1
H34A H -0.2338 0.3219 0.2659 0.062 Uiso 0.733(6) 1 calc PR A 1
H34B H -0.3418 0.3903 0.2951 0.062 Uiso 0.733(6) 1 calc PR A 1
O3' O -0.1237(3) 0.4188(2) 0.30359(11) 0.0532(8) Uani 0.267(6) 1 d PD A 2
C31' C -0.0390(12) 0.3979(12) 0.3596(6) 0.0633(18) Uani 0.267(6) 1 d PDU A 2
H31C H -0.0206 0.4483 0.3843 0.076 Uiso 0.267(6) 1 calc PR A 2
H31D H 0.0578 0.3726 0.3497 0.076 Uiso 0.267(6) 1 calc PR A 2
C32' C -0.1376(16) 0.3347(11) 0.3949(6) 0.0640(17) Uani 0.267(6) 1 d PDU A 2
H32C H -0.1236 0.3409 0.4393 0.077 Uiso 0.267(6) 1 calc PR A 2
H32D H -0.1149 0.2768 0.3833 0.077 Uiso 0.267(6) 1 calc PR A 2
C33' C -0.3005(13) 0.3603(14) 0.3737(7) 0.076(2) Uani 0.267(6) 1 d PDU A 2
H33C H -0.3659 0.3110 0.3703 0.091 Uiso 0.267(6) 1 calc PR A 2
H33D H -0.3444 0.4001 0.4025 0.091 Uiso 0.267(6) 1 calc PR A 2
C34' C -0.2780(9) 0.4016(12) 0.3101(6) 0.0513(16) Uani 0.267(6) 1 d PDU A 2
H34C H -0.3129 0.3637 0.2775 0.062 Uiso 0.267(6) 1 calc PR A 2
H34D H -0.3362 0.4536 0.3071 0.062 Uiso 0.267(6) 1 calc PR A 2

loop_
_atom_site_aniso_label
_atom_site_aniso_U_11
_atom_site_aniso_U_22
_atom_site_aniso_U_33
_atom_site_aniso_U_23
_atom_site_aniso_U_13
_atom_site_aniso_U_12
Si1 0.0244(4) 0.0264(5) 0.0237(4) 0.0001(3) 0.0019(3) 0.0016(3)
Li1 0.027(3) 0.041(3) 0.029(3) -0.001(2) 0.003(2) -0.003(2)
C1 0.0238(14) 0.0294(17) 0.0237(14) -0.0002(12) -0.0001(11) -0.0028(12)
C2 0.0234(14) 0.0307(17) 0.0264(15) -0.0001(13) 0.0009(11) 0.0026(12)
C3 0.0334(16) 0.0318(18) 0.0318(17) 0.0001(14) 0.0044(13) 0.0052(13)
C4 0.0368(17) 0.0293(18) 0.0368(18) 0.0046(14) -0.0018(14) 0.0072(14)
C5 0.0378(17) 0.0314(18) 0.0269(16) 0.0045(13) 0.0024(13) -0.0006(14)
C6 0.0285(15) 0.0293(17) 0.0264(15) 0.0021(13) 0.0022(12) -0.0019(12)
C7 0.0248(14) 0.0294(16) 0.0269(15) -0.0008(13) 0.0005(11) 0.0024(12)
C8 0.0236(14) 0.0307(17) 0.0252(15) 0.0006(13) 0.0001(11) -0.0022(12)
C9 0.0263(14) 0.0345(18) 0.0239(15) -0.0019(13) -0.0014(11) -0.0009(13)
C10 0.0346(16) 0.0381(19) 0.0211(14) 0.0019(13) -0.0006(12) 0.0006(14)
C11 0.0340(17) 0.041(2) 0.0234(15) -0.0042(14) 0.0016(12) 0.0019(14)
C12 0.0315(16) 0.0342(18) 0.0315(17) -0.0032(14) 0.0006(13) 0.0055(13)
C13 0.0438(19) 0.0342(19) 0.0261(16) 0.0038(14) -0.0001(13) 0.0039(15)
C14 0.048(2) 0.051(2) 0.0281(17) -0.0026(16) 0.0072(15) 0.0077(17)
C15 0.0369(17) 0.0316(17) 0.0241(15) 0.0018(13) 0.0002(12) 0.0004(14)
C16 0.048(2) 0.0317(18) 0.0307(17) 0.0056(14) 0.0086(14) -0.0020(15)
C17 0.058(2) 0.042(2) 0.0276(17) 0.0061(15) 0.0109(16) 0.0034(17)
C18 0.071(3) 0.044(2) 0.0232(17) -0.0030(15) 0.0095(16) 0.0066(19)
C19 0.069(3) 0.034(2) 0.0284(17) -0.0019(15) 0.0025(16) -0.0040(18)
C20 0.048(2) 0.0301(18) 0.0285(16) 0.0026(14) 0.0044(14) -0.0047(15)
C21 0.077(3) 0.059(3) 0.036(2) 0.0117(19) 0.026(2) 0.007(2)
C22 0.115(4) 0.038(2) 0.045(2) -0.0107(19) 0.011(2) -0.014(2)
O1 0.0308(12) 0.0518(16) 0.0310(12) -0.0080(11) -0.0036(9) 0.0089(11)
C23 0.0443(19) 0.037(2) 0.0291(17) -0.0029(14) -0.0010(14) 0.0038(15)
C24 0.056(2) 0.058(3) 0.038(2) 0.0134(19) -0.0014(17) 0.004(2)
C25 0.074(3) 0.047(3) 0.069(3) 0.005(2) -0.021(2) 0.015(2)
C26 0.0361(19) 0.067(3) 0.051(2) -0.018(2) -0.0107(16) 0.0170(19)
O2 0.0388(15) 0.0450(16) 0.077(2) -0.0203(15) 0.0013(13) 0.0093(12)
C27 0.056(3) 0.050(3) 0.088(4) -0.009(3) 0.010(3) -0.003(3)
C28 0.060(3) 0.060(3) 0.079(4) -0.011(3) -0.003(3) 0.001(3)
C29 0.049(3) 0.061(3) 0.059(4) -0.020(3) -0.013(3) 0.008(2)
C30 0.044(2) 0.051(3) 0.065(4) -0.005(3) -0.011(3) 0.015(2)
O2' 0.0388(15) 0.0450(16) 0.077(2) -0.0203(15) 0.0013(13) 0.0093(12)
C27' 0.056(3) 0.050(3) 0.088(4) -0.009(3) 0.010(3) -0.003(3)
C28' 0.060(3) 0.060(3) 0.079(4) -0.011(3) -0.003(3) 0.001(3)
C29' 0.049(3) 0.061(3) 0.059(4) -0.020(3) -0.013(3) 0.008(2)
C30' 0.044(2) 0.051(3) 0.065(4) -0.005(3) -0.011(3) 0.015(2)
O3 0.0397(14) 0.088(2) 0.0323(14) -0.0009(14) 0.0051(11) -0.0176(14)
C31 0.069(3) 0.080(4) 0.041(3) -0.010(3) 0.004(2) -0.016(3)
C32 0.069(3) 0.079(4) 0.044(3) 0.006(3) 0.014(2) -0.011(3)
C33 0.082(4) 0.080(4) 0.065(3) 0.011(3) 0.008(3) -0.017(3)
C34 0.044(3) 0.065(4) 0.045(3) 0.003(3) 0.000(2) -0.020(3)
O3' 0.0397(14) 0.088(2) 0.0323(14) -0.0009(14) 0.0051(11) -0.0176(14)
C31' 0.069(3) 0.080(4) 0.041(3) -0.010(3) 0.004(2) -0.016(3)
C32' 0.069(3) 0.079(4) 0.044(3) 0.006(3) 0.014(2) -0.011(3)
C33' 0.082(4) 0.080(4) 0.065(3) 0.011(3) 0.008(3) -0.017(3)
C34' 0.044(3) 0.065(4) 0.045(3) 0.003(3) 0.000(2) -0.020(3)

loop_
_atom_type_symbol
_atom_type_description
_atom_type_scat_dispersion_real
_atom_type_scat_dispersion_imag
_atom_type_scat_source
C C 0.0033 0.0016 'International Tables Vol C Tables 4.2.6.8 and 6.1.1.4'
H H 0.0000 0.0000 'International Tables Vol C Tables 4.2.6.8 and 6.1.1.4'
Li Li -0.0003 0.0001 'International Tables Vol C Tables 4.2.6.8 and 6.1.1.4'
O O 0.0106 0.0060 'International Tables Vol C Tables 4.2.6.8 and 6.1.1.4'
Si Si 0.0817 0.0704 'International Tables Vol C Tables 4.2.6.8 and 6.1.1.4'

loop_
_geom_angle_atom_site_label_1
_geom_angle_atom_site_label_2
_geom_angle_atom_site_label_3
_geom_angle
C8 Si1 C1 88.09(13)
C8 Si1 Li1 120.43(15)
C1 Si1 Li1 127.27(15)
C8 Si1 H1 100.5(12)
C1 Si1 H1 103.9(13)
Li1 Si1 H1 111.8(12)
O3 Li1 O1 101.4(3)
O3 Li1 O2 101.1(3)
O1 Li1 O2 109.6(3)
O3 Li1 Si1 123.6(3)
O1 Li1 Si1 112.8(2)
O2 Li1 Si1 107.4(2)
C6 C1 C2 117.9(3)
C6 C1 Si1 131.2(2)
C2 C1 Si1 110.4(2)
C3 C2 C1 120.7(3)
C3 C2 C7 124.4(3)
C1 C2 C7 114.9(3)
C4 C3 C2 120.4(3)
C4 C3 H3 119.8
C2 C3 H3 119.8
C3 C4 C5 119.9(3)
C3 C4 H4 120.1
C5 C4 H4 120.1
C4 C5 C6 121.0(3)
C4 C5 H5 119.5
C6 C5 H5 119.5
C5 C6 C1 120.1(3)
C5 C6 C15 117.9(3)
C1 C6 C15 122.0(3)
C12 C7 C8 120.6(3)
C12 C7 C2 124.8(3)
C8 C7 C2 114.6(3)
C9 C8 C7 118.5(3)
C9 C8 Si1 130.1(2)
C7 C8 Si1 111.3(2)
C10 C9 C8 119.2(3)
C10 C9 C13 119.9(3)
C8 C9 C13 120.8(3)
C11 C10 C9 122.3(3)
C11 C10 H10 118.9
C9 C10 H10 118.9
C12 C11 C10 118.2(3)
C12 C11 C14 120.4(3)
C10 C11 C14 121.4(3)
C11 C12 C7 121.1(3)
C11 C12 H12 119.5
C7 C12 H12 119.5
C9 C13 H13A 109.5
C9 C13 H13B 109.5
H13A C13 H13B 109.5
C9 C13 H13C 109.5
H13A C13 H13C 109.5
H13B C13 H13C 109.5
C11 C14 H14A 109.5
C11 C14 H14B 109.5
H14A C14 H14B 109.5
C11 C14 H14C 109.5
H14A C14 H14C 109.5
H14B C14 H14C 109.5
C20 C15 C16 118.5(3)
C20 C15 C6 120.9(3)
C16 C15 C6 120.5(3)
C17 C16 C15 121.3(3)
C17 C16 H16 119.3
C15 C16 H16 119.3
C16 C17 C18 118.5(3)
C16 C17 C21 120.4(4)
C18 C17 C21 121.1(3)
C19 C18 C17 121.4(3)
C19 C18 H18 119.3
C17 C18 H18 119.3
C20 C19 C18 118.7(3)
C20 C19 C22 120.4(3)
C18 C19 C22 120.9(3)
C19 C20 C15 121.6(3)
C19 C20 H20 119.2
C15 C20 H20 119.2
C17 C21 H21A 109.5
C17 C21 H21B 109.5
H21A C21 H21B 109.5
C17 C21 H21C 109.5
H21A C21 H21C 109.5
H21B C21 H21C 109.5
C19 C22 H22A 109.5
C19 C22 H22B 109.5
H22A C22 H22B 109.5
C19 C22 H22C 109.5
H22A C22 H22C 109.5
H22B C22 H22C 109.5
C23 O1 C26 105.5(3)
C23 O1 Li1 129.5(3)
C26 O1 Li1 121.0(3)
O1 C23 C24 106.7(3)
O1 C23 H23A 110.4
C24 C23 H23A 110.4
O1 C23 H23B 110.4
C24 C23 H23B 110.4
H23A C23 H23B 108.6
C23 C24 C25 103.6(3)
C23 C24 H24A 111.0
C25 C24 H24A 111.0
C23 C24 H24B 111.0
C25 C24 H24B 111.0
H24A C24 H24B 109.0
C26 C25 C24 103.4(3)
C26 C25 H25A 111.1
C24 C25 H25A 111.1
C26 C25 H25B 111.1
C24 C25 H25B 111.1
H25A C25 H25B 109.0
O1 C26 C25 103.9(3)
O1 C26 H26A 111.0
C25 C26 H26A 111.0
O1 C26 H26B 111.0
C25 C26 H26B 111.0
H26A C26 H26B 109.0
C30 O2 C27 108.4(3)
C30 O2 Li1 129.8(4)
C27 O2 Li1 119.5(3)
O2 C27 C28 104.5(4)
O2 C27 H27A 110.9
C28 C27 H27A 110.9
O2 C27 H27B 110.9
C28 C27 H27B 110.9
H27A C27 H27B 108.9
C29 C28 C27 102.2(4)
C29 C28 H28A 111.3
C27 C28 H28A 111.3
C29 C28 H28B 111.3
C27 C28 H28B 111.3
H28A C28 H28B 109.2
C30 C29 C28 106.7(4)
C30 C29 H29A 110.4
C28 C29 H29A 110.4
C30 C29 H29B 110.4
C28 C29 H29B 110.4
H29A C29 H29B 108.6
O2 C30 C29 107.4(4)
O2 C30 H30A 110.2
C29 C30 H30A 110.2
O2 C30 H30B 110.2
C29 C30 H30B 110.2
H30A C30 H30B 108.5
C28' C27' H27C 110.4
C28' C27' H27D 110.4
H27C C27' H27D 108.6
C27' C28' C29' 104.6(5)
C27' C28' H28C 110.8
C29' C28' H28C 110.8
C27' C28' H28D 110.8
C29' C28' H28D 110.8
H28C C28' H28D 108.9
C30' C29' C28' 103.3(6)
C30' C29' H29C 111.1
C28' C29' H29C 111.1
C30' C29' H29D 111.1
C28' C29' H29D 111.1
H29C C29' H29D 109.1
C29' C30' H30C 111.0
C29' C30' H30D 111.0
H30C C30' H30D 109.0
C34 O3 C31 112.0(3)
C34 O3 Li1 126.4(3)
C31 O3 Li1 120.0(3)
O3 C31 C32 105.7(4)
O3 C31 H31A 110.6
C32 C31 H31A 110.6
O3 C31 H31B 110.6
C32 C31 H31B 110.6
H31A C31 H31B 108.7
C31 C32 C33 103.3(4)
C31 C32 H32A 111.1
C33 C32 H32A 111.1
C31 C32 H32B 111.1
C33 C32 H32B 111.1
H32A C32 H32B 109.1
C34 C33 C32 100.8(4)
C34 C33 H33A 111.6
C32 C33 H33A 111.6
C34 C33 H33B 111.6
C32 C33 H33B 111.6
H33A C33 H33B 109.4
O3 C34 C33 103.8(4)
O3 C34 H34A 111.0
C33 C34 H34A 111.0
O3 C34 H34B 111.0
C33 C34 H34B 111.0
H34A C34 H34B 109.0
C32' C31' H31C 110.5
C32' C31' H31D 110.5
H31C C31' H31D 108.7
C31' C32' C33' 102.3(6)
C31' C32' H32C 111.3
C33' C32' H32C 111.3
C31' C32' H32D 111.3
C33' C32' H32D 111.3
H32C C32' H32D 109.2
C34' C33' C32' 103.8(6)
C34' C33' H33C 111.0
C32' C33' H33C 111.0
C34' C33' H33D 111.0
C32' C33' H33D 111.0
H33C C33' H33D 109.0
C33' C34' H34C 110.0
C33' C34' H34D 110.0
H34C C34' H34D 108.4

loop_
_geom_bond_atom_site_label_1
_geom_bond_atom_site_label_2
_geom_bond_distance
Si1 C8 1.911(3)
Si1 C1 1.920(3)
Si1 Li1 2.694(5)
Si1 H1 1.45(3)
Li1 O3 1.922(6)
Li1 O1 1.942(6)
Li1 O2 1.961(7)
C1 C6 1.413(4)
C1 C2 1.422(4)
C2 C3 1.397(4)
C2 C7 1.474(4)
C3 C4 1.381(5)
C3 H3 0.9500
C4 C5 1.388(5)
C4 H4 0.9500
C5 C6 1.400(5)
C5 H5 0.9500
C6 C15 1.496(4)
C7 C12 1.394(4)
C7 C8 1.414(4)
C8 C9 1.410(4)
C9 C10 1.399(4)
C9 C13 1.509(5)
C10 C11 1.392(5)
C10 H10 0.9500
C11 C12 1.390(5)
C11 C14 1.511(4)
C12 H12 0.9500
C13 H13A 0.9800
C13 H13B 0.9800
C13 H13C 0.9800
C14 H14A 0.9800
C14 H14B 0.9800
C14 H14C 0.9800
C15 C20 1.389(5)
C15 C16 1.404(4)
C16 C17 1.383(5)
C16 H16 0.9500
C17 C18 1.399(5)
C17 C21 1.506(5)
C18 C19 1.393(5)
C18 H18 0.9500
C19 C20 1.386(5)
C19 C22 1.519(5)
C20 H20 0.9500
C21 H21A 0.9800
C21 H21B 0.9800
C21 H21C 0.9800
C22 H22A 0.9800
C22 H22B 0.9800
C22 H22C 0.9800
O1 C23 1.423(4)
O1 C26 1.433(4)
C23 C24 1.527(5)
C23 H23A 0.9900
C23 H23B 0.9900
C24 C25 1.532(6)
C24 H24A 0.9900
C24 H24B 0.9900
C25 C26 1.501(6)
C25 H25A 0.9900
C25 H25B 0.9900
C26 H26A 0.9900
C26 H26B 0.9900
O2 C30 1.443(5)
O2 C27 1.496(6)
C27 C28 1.552(7)
C27 H27A 0.9900
C27 H27B 0.9900
C28 C29 1.541(7)
C28 H28A 0.9900
C28 H28B 0.9900
C29 C30 1.532(6)
C29 H29A 0.9900
C29 H29B 0.9900
C30 H30A 0.9900
C30 H30B 0.9900
C27' C28' 1.568(9)
C27' H27C 0.9900
C27' H27D 0.9900
C28' C29' 1.575(9)
C28' H28C 0.9900
C28' H28D 0.9900
C29' C30' 1.569(9)
C29' H29C 0.9900
C29' H29D 0.9900
C30' H30C 0.9900
C30' H30D 0.9900
O3 C34 1.440(5)
O3 C31 1.464(5)
C31 C32 1.527(6)
C31 H31A 0.9900
C31 H31B 0.9900
C32 C33 1.585(7)
C32 H32A 0.9900
C32 H32B 0.9900
C33 C34 1.556(7)
C33 H33A 0.9900
C33 H33B 0.9900
C34 H34A 0.9900
C34 H34B 0.9900
C31' C32' 1.568(9)
C31' H31C 0.9900
C31' H31D 0.9900
C32' C33' 1.584(9)
C32' H32C 0.9900
C32' H32D 0.9900
C33' C34' 1.570(9)
C33' H33C 0.9900
C33' H33D 0.9900
C34' H34C 0.9900
C34' H34D 0.9900

loop_
_geom_torsion_atom_site_label_1
_geom_torsion_atom_site_label_2
_geom_torsion_atom_site_label_3
_geom_torsion_atom_site_label_4
_geom_torsion
C8 Si1 Li1 O3 141.1(3)
C1 Si1 Li1 O3 27.6(4)
C8 Si1 Li1 O1 18.7(3)
C1 Si1 Li1 O1 -94.8(3)
C8 Si1 Li1 O2 -102.2(2)
C1 Si1 Li1 O2 144.4(2)
C8 Si1 C1 C6 -179.2(3)
Li1 Si1 C1 C6 -51.5(4)
C8 Si1 C1 C2 -7.6(2)
Li1 Si1 C1 C2 120.1(2)
C6 C1 C2 C3 1.2(4)
Si1 C1 C2 C3 -171.7(2)
C6 C1 C2 C7 -178.8(3)
Si1 C1 C2 C7 8.4(3)
C1 C2 C3 C4 -1.4(5)
C7 C2 C3 C4 178.5(3)
C2 C3 C4 C5 0.6(5)
C3 C4 C5 C6 0.5(5)
C4 C5 C6 C1 -0.8(5)
C4 C5 C6 C15 -178.5(3)
C2 C1 C6 C5 0.0(4)
Si1 C1 C6 C5 171.1(2)
C2 C1 C6 C15 177.6(3)
Si1 C1 C6 C15 -11.3(5)
C3 C2 C7 C12 -6.9(5)
C1 C2 C7 C12 173.0(3)
C3 C2 C7 C8 175.7(3)
C1 C2 C7 C8 -4.4(4)
C12 C7 C8 C9 2.0(4)
C2 C7 C8 C9 179.6(3)
C12 C7 C8 Si1 -179.4(2)
C2 C7 C8 Si1 -1.8(3)
C1 Si1 C8 C9 -176.3(3)
Li1 Si1 C8 C9 50.6(3)
C1 Si1 C8 C7 5.3(2)
Li1 Si1 C8 C7 -127.8(2)
C7 C8 C9 C10 -2.3(4)
Si1 C8 C9 C10 179.4(2)
C7 C8 C9 C13 -179.8(3)
Si1 C8 C9 C13 1.8(5)
C8 C9 C10 C11 0.8(5)
C13 C9 C10 C11 178.3(3)
C9 C10 C11 C12 1.2(5)
C9 C10 C11 C14 -178.4(3)
C10 C11 C12 C7 -1.5(5)
C14 C11 C12 C7 178.1(3)
C8 C7 C12 C11 0.0(5)
C2 C7 C12 C11 -177.4(3)
C5 C6 C15 C20 138.8(3)
C1 C6 C15 C20 -38.9(5)
C5 C6 C15 C16 -38.2(5)
C1 C6 C15 C16 144.1(3)
C20 C15 C16 C17 -1.2(5)
C6 C15 C16 C17 175.8(3)
C15 C16 C17 C18 0.7(6)
C15 C16 C17 C21 -178.2(4)
C16 C17 C18 C19 0.0(6)
C21 C17 C18 C19 178.9(4)
C17 C18 C19 C20 -0.1(6)
C17 C18 C19 C22 179.5(4)
C18 C19 C20 C15 -0.5(6)
C22 C19 C20 C15 180.0(4)
C16 C15 C20 C19 1.1(5)
C6 C15 C20 C19 -175.9(3)
O3 Li1 O1 C23 -138.8(3)
O2 Li1 O1 C23 115.0(3)
Si1 Li1 O1 C23 -4.6(5)
O3 Li1 O1 C26 67.1(4)
O2 Li1 O1 C26 -39.1(4)
Si1 Li1 O1 C26 -158.7(3)
C26 O1 C23 C24 31.9(4)
Li1 O1 C23 C24 -125.2(4)
O1 C23 C24 C25 -9.1(4)
C23 C24 C25 C26 -15.7(4)
C23 O1 C26 C25 -42.3(4)
Li1 O1 C26 C25 117.3(4)
C24 C25 C26 O1 35.2(4)
O3 Li1 O2 C30 -41.3(6)
O1 Li1 O2 C30 65.1(6)
Si1 Li1 O2 C30 -172.0(4)
O3 Li1 O2 C27 119.6(5)
O1 Li1 O2 C27 -134.0(4)
Si1 Li1 O2 C27 -11.1(5)
C30 O2 C27 C28 31.0(7)
Li1 O2 C27 C28 -133.6(5)
O2 C27 C28 C29 -32.2(7)
C27 C28 C29 C30 22.6(8)
C27 O2 C30 C29 -16.5(7)
Li1 O2 C30 C29 146.0(5)
C28 C29 C30 O2 -4.7(8)
C27' C28' C29' C30' -19.6(18)
O1 Li1 O3 C34 20.9(6)
O2 Li1 O3 C34 133.7(5)
Si1 Li1 O3 C34 -106.5(5)
O1 Li1 O3 C31 -174.7(4)
O2 Li1 O3 C31 -61.9(5)
Si1 Li1 O3 C31 57.8(6)
C34 O3 C31 C32 1.7(7)
Li1 O3 C31 C32 -164.8(5)
O3 C31 C32 C33 21.6(8)
C31 C32 C33 C34 -35.1(7)
C31 O3 C34 C33 -24.7(7)
Li1 O3 C34 C33 140.7(5)
C32 C33 C34 O3 36.2(7)
C31' C32' C33' C34' 25.7(19)
